data_7245326
loop_
_publ_author_name
'Wang, Xinmei'
'Qi, Lu'
'Wu, Lei'
'Zhang, Ruixin'
'Abudoureheman, Maierhaba'
'Lv, Jiarong'
'Wang, Peng'
'Dong, Xiaoyu'
'Jing, Qun'
'Chen, Zhaohui'

_publ_section_title
;
 Synergistic effect of 2[V2P2O14]\\infty layers and hydrogen bonds
 inducing large birefringence in M(VO)2(PO4)2&#x00B7;4H2O (M = Ca, Sr, Ba)
 system
;
_journal_name_full CrystEngComm
_journal_paper_doi 10.1039/D2CE00728B
_journal_year 2022
_chemical_absolute_configuration ad
_chemical_formula_moiety 'Ca H8 O14 P2 V2'
_chemical_formula_sum 'Ca H8 O14 P2 V2'
_chemical_formula_weight 435.96
_space_group_crystal_system triclinic
_space_group_IT_number 1
_space_group_name_Hall 'P 1'
_space_group_name_H-M_alt 'P 1'
_atom_sites_solution_hydrogens difmap
_atom_sites_solution_primary dual
_audit_creation_date 2021-08-04
_audit_creation_method
;
Olex2 1.5
(compiled 2021.07.19 svn.r715e62df for OlexSys, GUI svn.r6383)
;
_audit_update_record
;
2022-02-23 deposited with the CCDC.	2022-08-16 downloaded from the CCDC.
;
_cell_angle_alpha 85.841(7)
_cell_angle_beta 73.143(7)
_cell_angle_gamma 89.946(6)
_cell_formula_units_Z 1
_cell_length_a 6.3369(5)
_cell_length_b 6.3410(5)
_cell_length_c 6.5675(6)
_cell_measurement_reflns_used 6504
_cell_measurement_temperature 100.00(10)
_cell_measurement_theta_max 28.9720
_cell_measurement_theta_min 3.1920
_cell_volume 251.84(4)
_computing_cell_refinement 'CrysAlisPro 1.171.38.43f (Rigaku OD, 2015)'
_computing_data_collection 'CrysAlisPro 1.171.38.43f (Rigaku OD, 2015)'
_computing_data_reduction 'CrysAlisPro 1.171.38.43f (Rigaku OD, 2015)'
_computing_molecular_graphics 'Olex2 1.5 (Dolomanov et al., 2009)'
_computing_publication_material 'Olex2 1.5 (Dolomanov et al., 2009)'
_computing_structure_refinement 'SHELXL 2018/3 (Sheldrick, 2015)'
_computing_structure_solution 'SHELXT  (Sheldrick, 2015)'
_diffrn_ambient_environment N~2~
_diffrn_ambient_temperature 100.00(10)
_diffrn_detector 'CCD plate'
_diffrn_detector_area_resol_mean 5.2684
_diffrn_detector_type AtlasS2
_diffrn_measured_fraction_theta_full 0.998
_diffrn_measured_fraction_theta_max 0.917
_diffrn_measurement_details
;
List of Runs (angles in degrees, time in seconds):

  # Type    Start    End  Width  t~exp~   \w     \q     \k     \f   Frames
#--------------------------------------------------------------------------
  1  \w    -40.00  62.00   1.00    1.00    --  -11.59  57.00  30.00  102
  2  \w    -85.00  17.00   1.00    1.00    --  -11.59 -57.00-120.00  102
  3  \w    -20.00  29.00   1.00    1.00    --  -11.59 -99.00  30.00   49
  4  \w     34.00  99.00   1.00    1.00    --   11.74-178.00-120.00   65
  5  \w    -21.00  80.00   1.00    1.00    --   11.74  77.00  90.00  101
  6  \w     35.00 101.00   1.00    1.00    --   11.74 178.00   0.00   66
  7  \w     10.00  43.00   1.00    1.00    --   11.74 -77.00 -60.00   33
  8  \w     -3.00  72.00   1.00    1.00    --   11.74  37.00  60.00   75
  9  \w     17.00  52.00   1.00    1.00    --   11.74 -99.00 120.00   35
 10  \w     20.00  74.00   1.00    1.00    --   11.74  37.00-150.00   54
 11  \w    -35.00  -8.00   1.00    1.00    --   11.74 -77.00 -60.00   27
 12  \w    -66.00 -41.00   1.00    1.00    --  -11.59 122.00 136.46   25
 13  \w    -87.00 -38.00   1.00    1.00    --  -11.59 153.00-105.69   49
 14  \w   -100.00  77.00   1.00    1.00    --  -11.59   0.00-180.00  177
 15  \w   -100.00  77.00   1.00    1.00    --  -11.59   0.00-150.00  177
 16  \w   -100.00  77.00   1.00    1.00    --  -11.59   0.00-120.00  177
 17  \w   -100.00  77.00   1.00    1.00    --  -11.59   0.00 -90.00  177
 18  \w    -60.00  15.00   1.00    1.00    --   11.74 -57.00 -90.00   75
;
_diffrn_measurement_device 'four-circle diffractometer'
_diffrn_measurement_device_type 'SuperNova, Dual, Cu at zero, AtlasS2'
_diffrn_measurement_method '\w scans'
_diffrn_orient_matrix_type 'CrysAlisPro convention (1999,Acta A55,543-557)'
_diffrn_orient_matrix_UB_11 0.0000370000
_diffrn_orient_matrix_UB_12 -0.0350138000
_diffrn_orient_matrix_UB_13 0.1050440000
_diffrn_orient_matrix_UB_21 -0.0089584000
_diffrn_orient_matrix_UB_22 0.1060536000
_diffrn_orient_matrix_UB_23 0.0287024000
_diffrn_orient_matrix_UB_31 -0.1166387000
_diffrn_orient_matrix_UB_32 -0.0105231000
_diffrn_orient_matrix_UB_33 0.0308228000
_diffrn_radiation_monochromator mirror
_diffrn_radiation_probe x-ray
_diffrn_radiation_type 'Mo K\a'
_diffrn_radiation_wavelength 0.71073
_diffrn_reflns_av_R_equivalents 0.0436
_diffrn_reflns_av_unetI/netI 0.0399
_diffrn_reflns_Laue_measured_fraction_full 0.998
_diffrn_reflns_Laue_measured_fraction_max 0.917
_diffrn_reflns_limit_h_max 8
_diffrn_reflns_limit_h_min -8
_diffrn_reflns_limit_k_max 8
_diffrn_reflns_limit_k_min -8
_diffrn_reflns_limit_l_max 8
_diffrn_reflns_limit_l_min -8
_diffrn_reflns_number 10713
_diffrn_reflns_point_group_measured_fraction_full 0.991
_diffrn_reflns_point_group_measured_fraction_max 0.864
_diffrn_reflns_theta_full 25.242
_diffrn_reflns_theta_max 29.561
_diffrn_reflns_theta_min 3.222
_diffrn_source 'micro-focus sealed X-ray tube'
_diffrn_source_type 'SuperNova (Mo) X-ray Source'
_exptl_absorpt_coefficient_mu 2.768
_exptl_absorpt_correction_T_max 1.00000
_exptl_absorpt_correction_T_min 0.75898
_exptl_absorpt_correction_type multi-scan
_exptl_absorpt_process_details
;
CrysAlisPro 1.171.38.43f (Rigaku Oxford Diffraction, 2015)
Empirical absorption correction using spherical harmonics,
 implemented in SCALE3 ABSPACK scaling algorithm.
;
_exptl_crystal_colour colourless
_exptl_crystal_colour_primary colourless
_exptl_crystal_density_diffrn 2.875
_exptl_crystal_description block
_exptl_crystal_F_000 216
_exptl_crystal_size_max 0.15
_exptl_crystal_size_mid 0.14
_exptl_crystal_size_min 0.1
_refine_diff_density_max 1.434
_refine_diff_density_min -0.798
_refine_diff_density_rms 0.181
_refine_ls_abs_structure_details
;
 Flack x determined using 1057 quotients [(I+)-(I-)]/[(I+)+(I-)]
 (Parsons, Flack and Wagner, Acta Cryst. B69 (2013) 249-259).
;
_refine_ls_abs_structure_Flack 0.038(17)
_refine_ls_extinction_method none
_refine_ls_goodness_of_fit_ref 1.075
_refine_ls_hydrogen_treatment constr
_refine_ls_matrix_type full
_refine_ls_number_parameters 172
_refine_ls_number_reflns 2444
_refine_ls_number_restraints 9
_refine_ls_restrained_S_all 1.076
_refine_ls_R_factor_all 0.0406
_refine_ls_R_factor_gt 0.0393
_refine_ls_shift/su_max 0.000
_refine_ls_shift/su_mean 0.000
_refine_ls_structure_factor_coef Fsqd
_refine_ls_weighting_details 'w=1/[\s^2^(Fo^2^)+(0.0548P)^2^+0.9695P] where P=(Fo^2^+2Fc^2^)/3'
_refine_ls_weighting_scheme calc
_refine_ls_wR_factor_gt 0.1027
_refine_ls_wR_factor_ref 0.1040
_reflns_Friedel_coverage 0.884
_reflns_Friedel_fraction_full 0.984
_reflns_Friedel_fraction_max 0.811
_reflns_number_gt 2379
_reflns_number_total 2444
_reflns_threshold_expression 'I > 2\s(I)'
_cod_data_source_file d2ce00728b2.cif
_cod_data_source_block 1
_cod_database_code 7245326
_shelx_shelxl_version_number 2018/3
_shelx_space_group_comment
;
The symmetry employed for this shelxl refinement is uniquely defined
by the following loop, which should always be used as a source of
symmetry information in preference to the above space-group names.
They are only intended as comments.
;
_shelx_estimated_absorpt_t_max 0.769
_shelx_estimated_absorpt_t_min 0.682
_olex2_refinement_description
;
1. Fixed Uiso
 At 1.5 times of:
  All O(H,H) groups
2. Uiso/Uaniso restraints and constraints
Uanis(O9) \\sim Ueq: with sigma of 0.001 and sigma for terminal atoms of 0.002
3.a Riding coordinates:
 O9(H9B,H9A), O12(H12B,H12A), O13(H13A,H13B), O14(H14A,H14B)
;
_olex2_submission_special_instructions 'No special instructions were received'
_oxdiff_exptl_absorpt_empirical_details
;
Empirical correction (ABSPACK) includes:
- Absorption correction using spherical harmonics
- Frame scaling
- Detector area scaling
;
_oxdiff_exptl_absorpt_empirical_full_max 1.582
_oxdiff_exptl_absorpt_empirical_full_min 0.697

loop_
_space_group_symop_operation_xyz
'x, y, z'

loop_
_atom_site_label
_atom_site_type_symbol
_atom_site_fract_x
_atom_site_fract_y
_atom_site_fract_z
_atom_site_U_iso_or_equiv
_atom_site_adp_type
_atom_site_occupancy
_atom_site_site_symmetry_order
_atom_site_calc_flag
_atom_site_refinement_flags_posn
_atom_site_refinement_flags_adp
_atom_site_refinement_flags_occupancy
_atom_site_disorder_assembly
_atom_site_disorder_group
V1 V 0.28917(17) 1.10136(16) 0.43650(17) 0.0042(3) Uani 1 1 d . . . . .
V2 V -0.14320(17) 0.61007(16) 0.25359(16) 0.0039(3) Uani 1 1 d . . . . .
Ca1 Ca -0.1814(3) 1.3041(2) 0.8115(2) 0.0080(3) Uani 1 1 d . . . . .
P1 P 0.3215(3) 0.6101(3) 0.3499(3) 0.0037(4) Uani 1 1 d . . . . .
P2 P 0.8204(3) 1.1091(3) 0.3364(3) 0.0037(4) Uani 1 1 d . . . . .
O1 O 0.5844(9) 1.0786(8) 0.4854(9) 0.0061(10) Uani 1 1 d . . . . .
O2 O 0.8939(9) 0.9222(8) 0.1994(9) 0.0062(10) Uani 1 1 d . . . . .
O3 O 0.2867(8) 0.4079(8) 0.5000(8) 0.0050(10) Uani 1 1 d . . . . .
O4 O 0.5606(8) 0.6421(9) 0.2112(9) 0.0066(10) Uani 1 1 d . . . . .
O5 O 0.8414(9) 1.3057(8) 0.1777(8) 0.0066(11) Uani 1 1 d . . . . .
O6 O 0.9631(9) 1.1342(9) 0.4884(9) 0.0064(10) Uani 1 1 d . . . . .
O7 O 0.2482(9) 0.7883(8) 0.5004(9) 0.0062(10) Uani 1 1 d . . . . .
O8 O 0.1855(9) 0.5991(9) 0.1900(9) 0.0057(10) Uani 1 1 d . . . . .
O9 O 0.1619(9) 1.1026(9) 0.8146(9) 0.0065(10) Uani 1 1 d . U . . .
H9B H 0.213795 1.211152 0.845764 0.010 Uiso 1 1 d R U . . .
H9A H 0.147235 0.985952 0.893624 0.010 Uiso 1 1 d R U . . .
O10 O -0.2043(9) 0.5672(9) 0.5083(9) 0.0064(11) Uani 1 1 d . . . . .
O11 O 0.3614(9) 1.1134(9) 0.1840(9) 0.0073(11) Uani 1 1 d . . . . .
O12 O -0.5518(9) 1.4150(8) 0.8483(8) 0.0061(10) Uani 1 1 d . . . . .
H12B H -0.480357 1.457506 0.718240 0.009 Uiso 1 1 d R U . . .
H12A H -0.631597 1.515336 0.921590 0.009 Uiso 1 1 d R U . . .
O13 O -0.3407(9) 0.9458(8) 0.8521(9) 0.0102(11) Uani 1 1 d . . . . .
H13A H -0.399250 0.932177 0.747605 0.015 Uiso 1 1 d R U . . .
H13B H -0.448530 0.931547 0.965495 0.015 Uiso 1 1 d R U . . .
O14 O -0.0530(9) 0.6450(8) -0.1257(8) 0.0077(10) Uani 1 1 d . . . . .
H14A H -0.114953 0.748465 -0.173182 0.012 Uiso 1 1 d R U . . .
H14B H 0.083967 0.667015 -0.185862 0.012 Uiso 1 1 d R U . . .

loop_
_atom_site_aniso_label
_atom_site_aniso_U_11
_atom_site_aniso_U_22
_atom_site_aniso_U_33
_atom_site_aniso_U_23
_atom_site_aniso_U_13
_atom_site_aniso_U_12
V1 0.0045(6) 0.0041(6) 0.0041(6) -0.0008(4) -0.0011(4) 0.0005(4)
V2 0.0050(6) 0.0034(5) 0.0037(6) -0.0004(4) -0.0015(4) 0.0003(4)
Ca1 0.0105(7) 0.0067(6) 0.0082(6) -0.0021(5) -0.0046(5) 0.0015(5)
P1 0.0040(9) 0.0033(8) 0.0036(9) 0.0005(7) -0.0010(7) -0.0001(6)
P2 0.0043(9) 0.0027(8) 0.0043(9) -0.0005(7) -0.0014(7) -0.0003(6)
O1 0.006(3) 0.008(3) 0.006(2) 0.000(2) -0.003(2) 0.0008(19)
O2 0.010(3) 0.003(2) 0.005(3) 0.0013(19) 0.001(2) -0.0004(19)
O3 0.006(3) 0.004(2) 0.006(3) -0.001(2) -0.004(2) 0.0029(19)
O4 0.003(3) 0.008(3) 0.008(3) 0.001(2) -0.001(2) -0.0014(19)
O5 0.010(3) 0.004(2) 0.004(3) 0.002(2) 0.000(2) 0.002(2)
O6 0.004(2) 0.007(2) 0.007(2) -0.004(2) 0.0003(19) 0.0030(19)
O7 0.011(3) 0.003(2) 0.004(2) -0.002(2) 0.000(2) 0.0006(19)
O8 0.004(3) 0.008(2) 0.005(2) 0.0003(19) -0.0017(19) -0.0003(18)
O9 0.0071(15) 0.0061(15) 0.0054(15) 0.0002(11) -0.0005(11) -0.0031(11)
O10 0.006(3) 0.006(3) 0.006(3) 0.000(2) -0.002(2) 0.0012(19)
O11 0.010(3) 0.006(2) 0.008(3) -0.001(2) -0.006(2) 0.0029(19)
O12 0.009(3) 0.005(2) 0.004(2) -0.0004(18) -0.0011(19) -0.0012(19)
O13 0.012(3) 0.007(2) 0.008(2) 0.001(2) 0.001(2) 0.004(2)
O14 0.007(3) 0.008(2) 0.009(3) -0.002(2) -0.002(2) 0.0052(19)

loop_
_atom_type_symbol
_atom_type_description
_atom_type_scat_dispersion_real
_atom_type_scat_dispersion_imag
_atom_type_scat_source
Ca Ca 0.2262 0.3064 'International Tables Vol C Tables 4.2.6.8 and 6.1.1.4'
H H 0.0000 0.0000 'International Tables Vol C Tables 4.2.6.8 and 6.1.1.4'
O O 0.0106 0.0060 'International Tables Vol C Tables 4.2.6.8 and 6.1.1.4'
P P 0.1023 0.0942 'International Tables Vol C Tables 4.2.6.8 and 6.1.1.4'
V V 0.3005 0.5294 'International Tables Vol C Tables 4.2.6.8 and 6.1.1.4'

loop_
_geom_angle_atom_site_label_1
_geom_angle_atom_site_label_2
_geom_angle_atom_site_label_3
_geom_angle
_geom_angle_site_symmetry_1
_geom_angle_site_symmetry_3
_geom_angle_publ_flag
O1 V1 Ca1 123.26(16) . . ?
O1 V1 O3 88.7(2) . 1_565 ?
O1 V1 O6 161.5(2) . 1_455 ?
O1 V1 O7 88.8(2) . . ?
O1 V1 O9 83.5(2) . . ?
O3 V1 Ca1 60.24(16) 1_565 . ?
O3 V1 O9 74.2(2) 1_565 . ?
O6 V1 Ca1 39.22(16) 1_455 . ?
O6 V1 O3 84.6(2) 1_455 1_565 ?
O6 V1 O9 78.1(2) 1_455 . ?
O7 V1 Ca1 102.95(16) . . ?
O7 V1 O3 157.1(2) . 1_565 ?
O7 V1 O6 90.7(2) . 1_455 ?
O7 V1 O9 82.8(2) . . ?
O9 V1 Ca1 44.80(13) . . ?
O11 V1 Ca1 131.2(2) . . ?
O11 V1 O1 99.6(3) . . ?
O11 V1 O3 103.0(3) . 1_565 ?
O11 V1 O6 98.7(3) . 1_455 ?
O11 V1 O7 99.9(3) . . ?
O11 V1 O9 175.9(2) . . ?
O2 V2 Ca1 117.80(16) 1_455 1_544 ?
O2 V2 O5 156.4(2) 1_455 1_445 ?
O2 V2 O8 87.1(2) 1_455 . ?
O2 V2 O14 79.4(2) 1_455 . ?
O4 V2 Ca1 70.18(17) 1_455 1_544 ?
O4 V2 O2 87.3(2) 1_455 1_455 ?
O4 V2 O5 86.5(2) 1_455 1_445 ?
O4 V2 O8 160.7(2) 1_455 . ?
O4 V2 O14 78.6(2) 1_455 . ?
O5 V2 Ca1 39.04(15) 1_445 1_544 ?
O5 V2 O14 77.1(2) 1_445 . ?
O8 V2 Ca1 96.33(16) . 1_544 ?
O8 V2 O5 91.3(2) . 1_445 ?
O8 V2 O14 82.2(2) . . ?
O10 V2 Ca1 135.5(2) . 1_544 ?
O10 V2 O2 105.0(3) . 1_455 ?
O10 V2 O4 101.6(3) . 1_455 ?
O10 V2 O5 98.5(2) . 1_445 ?
O10 V2 O8 97.7(3) . . ?
O10 V2 O14 175.6(2) . . ?
O14 V2 Ca1 40.40(13) . 1_544 ?
V1 Ca1 V2 123.22(5) . 1_566 ?
V1 Ca1 H9B 49.3 . . ?
V1 Ca1 H12B 123.9 . . ?
V2 Ca1 H9B 77.2 1_566 . ?
V2 Ca1 H12B 102.6 1_566 . ?
P2 Ca1 V1 54.66(4) 1_455 . ?
P2 Ca1 V2 168.60(6) 1_455 1_566 ?
P2 Ca1 H9B 103.4 1_455 . ?
P2 Ca1 H12B 73.9 1_455 . ?
O3 Ca1 V1 34.18(10) 1_565 . ?
O3 Ca1 V2 98.72(11) 1_565 1_566 ?
O3 Ca1 P2 74.03(11) 1_565 1_455 ?
O3 Ca1 H9B 49.1 1_565 . ?
O3 Ca1 H12B 116.9 1_565 . ?
O5 Ca1 V1 115.34(14) 1_456 . ?
O5 Ca1 V2 31.56(13) 1_456 1_566 ?
O5 Ca1 P2 158.87(14) 1_456 1_455 ?
O5 Ca1 O3 108.21(17) 1_456 1_565 ?
O5 Ca1 O9 74.60(18) 1_456 . ?
O5 Ca1 H9B 66.8 1_456 . ?
O5 Ca1 O10 138.82(19) 1_456 1_565 ?
O5 Ca1 H12B 120.5 1_456 . ?
O5 Ca1 O13 95.90(19) 1_456 . ?
O6 Ca1 V1 32.10(13) 1_455 . ?
O6 Ca1 V2 154.75(15) 1_455 1_566 ?
O6 Ca1 P2 22.87(14) 1_455 1_455 ?
O6 Ca1 O3 57.14(16) 1_455 1_565 ?
O6 Ca1 O5 142.1(2) 1_455 1_456 ?
O6 Ca1 O9 68.77(19) 1_455 . ?
O6 Ca1 H9B 80.5 1_455 . ?
O6 Ca1 O10 73.17(19) 1_455 1_565 ?
O6 Ca1 O12 110.81(19) 1_455 . ?
O6 Ca1 H12B 95.9 1_455 . ?
O6 Ca1 O13 70.28(19) 1_455 . ?
O6 Ca1 O14 123.9(2) 1_455 1_566 ?
O9 Ca1 V1 41.56(13) . . ?
O9 Ca1 V2 92.00(13) . 1_566 ?
O9 Ca1 P2 90.93(14) . 1_455 ?
O9 Ca1 O3 55.25(16) . 1_565 ?
O9 Ca1 H9B 18.2 . . ?
O9 Ca1 O10 123.61(18) . 1_565 ?
O9 Ca1 H12B 164.7 . . ?
H9B Ca1 H12B 165.0 . . ?
O10 Ca1 V1 86.20(13) 1_565 . ?
O10 Ca1 V2 107.28(13) 1_565 1_566 ?
O10 Ca1 P2 62.17(13) 1_565 1_455 ?
O10 Ca1 O3 69.46(16) 1_565 1_565 ?
O10 Ca1 H9B 117.8 1_565 . ?
O10 Ca1 H12B 47.6 1_565 . ?
O12 Ca1 V1 141.91(13) . . ?
O12 Ca1 V2 91.85(13) . 1_566 ?
O12 Ca1 P2 87.94(13) . 1_455 ?
O12 Ca1 O3 137.23(16) . 1_565 ?
O12 Ca1 O5 102.33(18) . 1_456 ?
O12 Ca1 O9 165.92(17) . . ?
O12 Ca1 H9B 168.7 . . ?
O12 Ca1 O10 67.82(17) . 1_565 ?
O12 Ca1 H12B 21.0 . . ?
O12 Ca1 O13 84.51(18) . . ?
O12 Ca1 O14 94.55(18) . 1_566 ?
O13 Ca1 V1 86.20(13) . . ?
O13 Ca1 V2 124.92(14) . 1_566 ?
O13 Ca1 P2 66.41(14) . 1_455 ?
O13 Ca1 O3 120.38(17) . 1_565 ?
O13 Ca1 O9 82.18(18) . . ?
O13 Ca1 H9B 99.4 . . ?
O13 Ca1 O10 121.38(19) . 1_565 ?
O13 Ca1 H12B 93.0 . . ?
O14 Ca1 V1 103.47(14) 1_566 . ?
O14 Ca1 V2 39.74(13) 1_566 1_566 ?
O14 Ca1 P2 128.92(14) 1_566 1_455 ?
O14 Ca1 O3 70.03(16) 1_566 1_565 ?
O14 Ca1 O5 69.28(18) 1_566 1_456 ?
O14 Ca1 O9 97.06(19) 1_566 . ?
O14 Ca1 H9B 78.9 1_566 . ?
O14 Ca1 O10 71.78(18) 1_566 1_565 ?
O14 Ca1 H12B 91.3 1_566 . ?
O14 Ca1 O13 164.65(19) 1_566 . ?
O3 P1 O7 104.2(3) . . ?
O3 P1 O8 110.8(3) . . ?
O4 P1 O3 112.6(3) . . ?
O4 P1 O7 111.9(3) . . ?
O4 P1 O8 104.9(3) . . ?
O7 P1 O8 112.6(3) . . ?
O1 P2 Ca1 73.3(2) . 1_655 ?
O1 P2 O5 111.5(3) . . ?
O1 P2 O6 104.3(3) . . ?
O2 P2 Ca1 143.1(2) . 1_655 ?
O2 P2 O1 112.4(3) . . ?
O2 P2 O5 105.8(3) . . ?
O2 P2 O6 111.4(3) . . ?
O5 P2 Ca1 105.3(2) . 1_655 ?
O6 P2 Ca1 36.9(2) . 1_655 ?
O6 P2 O5 111.5(3) . . ?
P2 O1 V1 132.8(3) . . ?
P2 O2 V2 134.3(3) . 1_655 ?
V1 O3 Ca1 85.58(18) 1_545 1_545 ?
P1 O3 V1 130.5(3) . 1_545 ?
P1 O3 Ca1 118.8(3) . 1_545 ?
P1 O4 V2 136.3(4) . 1_655 ?
V2 O5 Ca1 109.4(2) 1_665 1_654 ?
P2 O5 V2 124.6(3) . 1_665 ?
P2 O5 Ca1 125.6(3) . 1_654 ?
V1 O6 Ca1 108.7(2) 1_655 1_655 ?
P2 O6 V1 129.8(3) . 1_655 ?
P2 O6 Ca1 120.2(3) . 1_655 ?
P1 O7 V1 129.3(3) . . ?
P1 O8 V2 127.3(3) . . ?
V1 O9 Ca1 93.65(19) . . ?
V1 O9 H9B 106.6 . . ?
V1 O9 H9A 120.4 . . ?
Ca1 O9 H9B 88.7 . . ?
Ca1 O9 H9A 118.2 . . ?
H9B O9 H9A 121.7 . . ?
V2 O10 Ca1 144.8(3) . 1_545 ?
Ca1 O12 H12B 75.9 . . ?
Ca1 O12 H12A 131.6 . . ?
H12B O12 H12A 113.7 . . ?
Ca1 O13 H13A 108.2 . . ?
Ca1 O13 H13B 109.6 . . ?
H13A O13 H13B 105.0 . . ?
V2 O14 Ca1 99.9(2) . 1_544 ?
V2 O14 H14A 113.5 . . ?
V2 O14 H14B 112.9 . . ?
Ca1 O14 H14A 113.5 1_544 . ?
Ca1 O14 H14B 112.9 1_544 . ?
H14A O14 H14B 104.5 . . ?

loop_
_geom_bond_atom_site_label_1
_geom_bond_atom_site_label_2
_geom_bond_distance
_geom_bond_site_symmetry_2
_geom_bond_publ_flag
V1 Ca1 3.5782(19) . ?
V1 O1 1.992(5) . ?
V1 O3 2.016(5) 1_565 ?
V1 O6 2.007(6) 1_455 ?
V1 O7 2.000(6) . ?
V1 O9 2.378(6) . ?
V1 O11 1.584(6) . ?
V2 Ca1 3.6713(19) 1_544 ?
V2 O2 1.987(6) 1_455 ?
V2 O4 1.984(5) 1_455 ?
V2 O5 2.037(5) 1_445 ?
V2 O8 2.004(5) . ?
V2 O10 1.606(6) . ?
V2 O14 2.382(5) . ?
Ca1 P2 3.436(3) 1_455 ?
Ca1 O3 3.116(6) 1_565 ?
Ca1 O5 2.452(6) 1_456 ?
Ca1 O6 2.388(6) 1_455 ?
Ca1 O9 2.526(6) . ?
Ca1 H9B 2.6410 . ?
Ca1 O10 2.541(6) 1_565 ?
Ca1 O12 2.399(6) . ?
Ca1 H12B 2.3438 . ?
Ca1 O13 2.452(5) . ?
Ca1 O14 2.415(5) 1_566 ?
P1 O3 1.535(5) . ?
P1 O4 1.529(6) . ?
P1 O7 1.538(6) . ?
P1 O8 1.545(6) . ?
P2 O1 1.535(6) . ?
P2 O2 1.530(6) . ?
P2 O5 1.546(5) . ?
P2 O6 1.545(6) . ?
O9 H9B 0.8270 . ?
O9 H9A 0.8613 . ?
O12 H12B 0.8660 . ?
O12 H12A 0.8916 . ?
O13 H13A 0.8789 . ?
O13 H13B 0.8513 . ?
O14 H14A 0.8500 . ?
O14 H14B 0.8500 . ?

loop_
_geom_hbond_atom_site_label_D
_geom_hbond_atom_site_label_H
_geom_hbond_atom_site_label_A
_geom_hbond_distance_DH
_geom_hbond_distance_HA
_geom_hbond_distance_DA
_geom_hbond_angle_DHA
_geom_hbond_site_symmetry_A
_geom_hbond_publ_flag
O9 H9B O12 0.83 1.97 2.751(7) 156.1 1_655 yes
O9 H9A O2 0.86 2.19 2.770(7) 124.7 1_456 yes
O12 H12B O10 0.87 1.98 2.758(8) 149.4 1_565 yes
O12 H12A O8 0.89 1.92 2.717(8) 148.0 1_466 yes
O13 H13A O1 0.88 1.93 2.665(8) 140.7 1_455 yes
O13 H13B O11 0.85 2.02 2.718(8) 138.9 1_456 yes
O14 H14A O13 0.85 1.88 2.663(7) 152.7 1_554 yes
O14 H14B O7 0.85 2.11 2.732(8) 129.7 1_554 yes

loop_
_geom_torsion_atom_site_label_1
_geom_torsion_atom_site_label_2
_geom_torsion_atom_site_label_3
_geom_torsion_atom_site_label_4
_geom_torsion
_geom_torsion_site_symmetry_1
_geom_torsion_site_symmetry_2
_geom_torsion_site_symmetry_3
_geom_torsion_site_symmetry_4
_geom_torsion_publ_flag
Ca1 V2 O10 Ca1 45.1(6) 1_544 . . 1_545 ?
Ca1 P2 O1 V1 142.9(5) 1_655 . . . ?
Ca1 P2 O2 V2 51.0(7) 1_655 . . 1_655 ?
Ca1 P2 O5 V2 -1.2(4) 1_655 . . 1_665 ?
Ca1 P2 O5 Ca1 -173.7(3) 1_655 . . 1_654 ?
Ca1 P2 O6 V1 -165.2(7) 1_655 . . 1_655 ?
O1 P2 O2 V2 -40.7(6) . . . 1_655 ?
O1 P2 O5 V2 76.5(4) . . . 1_665 ?
O1 P2 O5 Ca1 -96.0(4) . . . 1_654 ?
O1 P2 O6 V1 161.2(4) . . . 1_655 ?
O1 P2 O6 Ca1 -33.6(4) . . . 1_655 ?
O2 V2 O10 Ca1 -151.1(5) 1_455 . . 1_545 ?
O2 P2 O1 V1 -75.9(5) . . . . ?
O2 P2 O5 V2 -161.0(3) . . . 1_665 ?
O2 P2 O5 Ca1 26.5(4) . . . 1_654 ?
O2 P2 O6 V1 39.7(5) . . . 1_655 ?
O2 P2 O6 Ca1 -155.1(3) . . . 1_655 ?
O3 P1 O4 V2 -42.0(6) . . . 1_655 ?
O3 P1 O7 V1 168.5(4) . . . . ?
O3 P1 O8 V2 69.8(5) . . . . ?
O4 V2 O10 Ca1 118.6(5) 1_455 . . 1_545 ?
O4 P1 O3 V1 -70.8(5) . . . 1_545 ?
O4 P1 O3 Ca1 178.5(3) . . . 1_545 ?
O4 P1 O7 V1 46.6(5) . . . . ?
O4 P1 O8 V2 -168.4(4) . . . . ?
O5 V2 O10 Ca1 30.4(5) 1_445 . . 1_545 ?
O5 P2 O1 V1 42.7(5) . . . . ?
O5 P2 O2 V2 -162.6(4) . . . 1_655 ?
O5 P2 O6 V1 -78.3(5) . . . 1_655 ?
O5 P2 O6 Ca1 86.9(4) . . . 1_655 ?
O6 P2 O1 V1 163.2(4) . . . . ?
O6 P2 O2 V2 76.0(5) . . . 1_655 ?
O6 P2 O5 V2 -39.6(5) . . . 1_665 ?
O6 P2 O5 Ca1 147.9(3) . . . 1_654 ?
O7 P1 O3 V1 167.7(4) . . . 1_545 ?
O7 P1 O3 Ca1 57.1(3) . . . 1_545 ?
O7 P1 O4 V2 75.0(6) . . . 1_655 ?
O7 P1 O8 V2 -46.4(5) . . . . ?
O8 V2 O10 Ca1 -62.1(5) . . . 1_545 ?
O8 P1 O3 V1 46.4(5) . . . 1_545 ?
O8 P1 O3 Ca1 -64.3(4) . . . 1_545 ?
O8 P1 O4 V2 -162.6(5) . . . 1_655 ?
O8 P1 O7 V1 -71.4(5) . . . . ?
